data_4309555
loop_
_publ_author_name
'David C. Kennedy'
'Adam Wu'
'Brian O. Patrick'
'Brian R. James'

_publ_section_title
;
Tris(pyronato)- and Tris(pyridonato)-ruthenium(III) Complexes and Solution
NMR Studies
;
_journal_name_full 'Inorganic Chemistry'
_journal_page_first 6529
_journal_page_last 6535
_journal_paper_doi 10.1021/ic050034d
_journal_volume 44
_journal_year 2005
_chemical_formula_sum 'C18 H15 O9 Ru'
_chemical_formula_weight 476.37
_chemical_name_systematic
;
 ?
;
_space_group_IT_number 61
_symmetry_cell_setting orthorhombic
_symmetry_space_group_name_Hall '-P 2ac 2ab'
_symmetry_space_group_name_H-M 'P b c a'
_atom_sites_solution_hydrogens geom
_atom_sites_solution_primary direct
_atom_sites_solution_secondary difmap
_audit_creation_method SHELXL-97
_cell_angle_alpha 90.00
_cell_angle_beta 90.00
_cell_angle_gamma 90.00
_cell_formula_units_Z 8
_cell_length_a 17.017(3)
_cell_length_b 11.6860(8)
_cell_length_c 18.6414(14)
_cell_measurement_reflns_used 10999
_cell_measurement_temperature 173(2)
_cell_measurement_theta_max 27.93
_cell_measurement_theta_min 3.04
_cell_volume 3707.0(8)
_computing_structure_refinement 'SHELXL-97 (Sheldrick, 1997)'
_diffrn_ambient_temperature 173(2)
_diffrn_detector_area_resol_mean 11.76
_diffrn_measured_fraction_theta_full 0.859
_diffrn_measured_fraction_theta_max 0.859
_diffrn_measurement_device_type 'Rigaku/ADSC CCD'
_diffrn_measurement_method 'area detector'
_diffrn_radiation_monochromator graphite
_diffrn_radiation_source 'fine-focus sealed tube'
_diffrn_radiation_type MoK\a
_diffrn_radiation_wavelength 0.71069
_diffrn_reflns_av_R_equivalents 0.0860
_diffrn_reflns_av_sigmaI/netI 0.1235
_diffrn_reflns_limit_h_max 19
_diffrn_reflns_limit_h_min -15
_diffrn_reflns_limit_k_max 13
_diffrn_reflns_limit_k_min -9
_diffrn_reflns_limit_l_max 19
_diffrn_reflns_limit_l_min -22
_diffrn_reflns_number 3820
_diffrn_reflns_theta_full 27.93
_diffrn_reflns_theta_max 27.93
_diffrn_reflns_theta_min 3.04
_exptl_absorpt_coefficient_mu 0.895
_exptl_absorpt_correction_T_max 0.914
_exptl_absorpt_correction_T_min 0.594
_exptl_absorpt_correction_type multi-scan
_exptl_crystal_colour red
_exptl_crystal_density_diffrn 1.707
_exptl_crystal_density_method 'not measured'
_exptl_crystal_description prism
_exptl_crystal_F_000 1912
_exptl_crystal_size_max 0.30
_exptl_crystal_size_mid 0.20
_exptl_crystal_size_min 0.10
_refine_diff_density_max 0.757
_refine_diff_density_min -0.665
_refine_diff_density_rms 0.086
_refine_ls_extinction_method none
_refine_ls_goodness_of_fit_ref 0.820
_refine_ls_hydrogen_treatment constr
_refine_ls_matrix_type full
_refine_ls_number_parameters 241
_refine_ls_number_reflns 3820
_refine_ls_number_restraints 49
_refine_ls_restrained_S_all 0.820
_refine_ls_R_factor_all 0.0945
_refine_ls_R_factor_gt 0.0450
_refine_ls_shift/su_max 0.012
_refine_ls_shift/su_mean 0.007
_refine_ls_structure_factor_coef Fsqd
_refine_ls_weighting_details 'calc w=1/[\s^2^(Fo^2^)+(0.0000P)^2^+0.0000P] where P=(Fo^2^+2Fc^2^)/3'
_refine_ls_weighting_scheme calc
_refine_ls_wR_factor_gt 0.1060
_refine_ls_wR_factor_ref 0.1201
_reflns_number_gt 1991
_reflns_number_total 3820
_reflns_threshold_expression >2sigma(I)
_cod_data_source_file ic050034dsi20050110_071317.cif
_cod_data_source_block bj297
_cod_original_cell_volume 3707.0(7)
_cod_database_code 4309555

loop_
_symmetry_equiv_pos_as_xyz
'x, y, z'
'x+1/2, -y+1/2, -z'
'-x, y+1/2, -z+1/2'
'-x+1/2, -y, z+1/2'
'-x, -y, -z'
'-x-1/2, y-1/2, z'
'x, -y-1/2, z-1/2'
'x-1/2, y, -z-1/2'

loop_
_atom_site_label
_atom_site_type_symbol
_atom_site_fract_x
_atom_site_fract_y
_atom_site_fract_z
_atom_site_U_iso_or_equiv
_atom_site_adp_type
_atom_site_occupancy
_atom_site_symmetry_multiplicity
_atom_site_calc_flag
_atom_site_refinement_flags
_atom_site_disorder_assembly
_atom_site_disorder_group
Ru1 Ru 0.13133(2) 0.22251(4) 0.21807(2) 0.04188(15) Uani 1 1 d . . .
O1 O 0.0617(2) 0.1430(3) 0.28813(19) 0.0578(11) Uani 1 1 d D A .
O2 O 0.0462(2) 0.3463(3) 0.22398(19) 0.0506(9) Uani 1 1 d D A .
O4 O 0.1985(3) 0.2911(3) 0.2943(2) 0.0635(12) Uani 1 1 d . A .
O5 O 0.2164(2) 0.0977(3) 0.21955(19) 0.0474(9) Uani 1 1 d . A .
O6 O 0.3844(3) 0.1902(4) 0.3618(2) 0.0755(13) Uani 1 1 d . . .
C1 C -0.0006(3) 0.2093(4) 0.3043(3) 0.0480(14) Uani 1 1 d D . .
C2 C -0.0571(4) 0.1782(5) 0.3525(3) 0.0613(17) Uani 1 1 d D A .
O3 O -0.1205(2) 0.2476(4) 0.3643(2) 0.0699(12) Uani 1 1 d D . .
C3 C -0.1274(4) 0.3485(5) 0.3291(4) 0.0740(19) Uani 1 1 d D A .
H3 H -0.1719 0.3953 0.3383 0.089 Uiso 1 1 calc R . .
C4 C -0.0744(3) 0.3840(5) 0.2823(3) 0.0599(15) Uani 1 1 d D . .
H4 H -0.0812 0.4552 0.2585 0.072 Uiso 1 1 calc R A .
C5 C -0.0080(3) 0.3162(4) 0.2679(3) 0.0457(13) Uani 1 1 d D A .
C6 C -0.0581(5) 0.0709(5) 0.3939(3) 0.090(3) Uani 1 1 d D . .
H6A H -0.0173 0.0193 0.3756 0.136 Uiso 1 1 calc R A .
H6B H -0.1096 0.0343 0.3890 0.136 Uiso 1 1 calc R . .
H6C H -0.0480 0.0876 0.4446 0.136 Uiso 1 1 calc R . .
C7 C 0.2619(4) 0.2259(5) 0.3048(3) 0.0506(14) Uani 1 1 d . . .
C8 C 0.3209(4) 0.2568(6) 0.3513(3) 0.0691(18) Uani 1 1 d . A .
C9 C 0.3906(4) 0.0919(6) 0.3247(4) 0.0721(19) Uani 1 1 d . A .
H9 H 0.4360 0.0460 0.3320 0.086 Uiso 1 1 calc R . .
C10 C 0.3363(4) 0.0550(5) 0.2780(3) 0.0598(15) Uani 1 1 d . . .
H10 H 0.3430 -0.0159 0.2539 0.072 Uiso 1 1 calc R A .
C11 C 0.2698(3) 0.1217(4) 0.2651(3) 0.0451(13) Uani 1 1 d . A .
C12 C 0.3230(5) 0.3639(5) 0.3934(3) 0.111(3) Uani 1 1 d . . .
H12A H 0.2757 0.4089 0.3834 0.167 Uiso 1 1 calc R A .
H12B H 0.3697 0.4082 0.3801 0.167 Uiso 1 1 calc R . .
H12C H 0.3251 0.3455 0.4447 0.167 Uiso 1 1 calc R . .
O7 O 0.1932(4) 0.3041(5) 0.1365(3) 0.066(7) Uani 0.479(8) 1 d PRD A 1
O8 O 0.0770(3) 0.1392(5) 0.1335(3) 0.049(3) Uani 0.479(8) 1 d PRD A 1
C13A C 0.0981(3) 0.1880(5) 0.0747(3) 0.039(3) Uiso 0.479(8) 1 d PRD A 1
C14A C 0.0672(3) 0.1514(5) 0.0096(3) 0.064(4) Uiso 0.479(8) 1 d PRD A 1
O9A O 0.0958(4) 0.1962(5) -0.0543(3) 0.128(5) Uiso 0.479(8) 1 d PRD A 1
C15A C 0.1553(4) 0.2777(5) -0.0532(3) 0.066(4) Uiso 0.479(8) 1 d PRD A 1
H15A H 0.1748 0.3069 -0.0972 0.079 Uiso 0.479(8) 1 calc PR A 1
C16A C 0.1859(9) 0.3163(13) 0.0091(6) 0.074(4) Uiso 0.479(8) 1 d PD A 1
H16A H 0.2254 0.3737 0.0087 0.088 Uiso 0.479(8) 1 calc PR A 1
C17A C 0.1593(6) 0.2715(10) 0.0742(4) 0.032(3) Uiso 0.479(8) 1 d PD A 1
C18A C 0.0008(11) 0.0784(15) -0.0014(12) 0.149(9) Uiso 0.479(8) 1 d PD A 1
H18A H -0.0100 0.0355 0.0427 0.224 Uiso 0.479(8) 1 calc PR A 1
H18B H 0.0121 0.0247 -0.0405 0.224 Uiso 0.479(8) 1 calc PR A 1
H18C H -0.0451 0.1249 -0.0140 0.224 Uiso 0.479(8) 1 calc PR A 1
C13B C 0.1709(8) 0.3064(12) 0.0855(7) 0.056(4) Uiso 0.521(8) 1 d PD A 2
C14B C 0.2040(8) 0.3653(12) 0.0269(6) 0.069(4) Uiso 0.521(8) 1 d PD A 2
O9B O 0.1729(7) 0.3499(10) -0.0389(6) 0.110(4) Uiso 0.521(8) 1 d PD A 2
C15B C 0.1096(9) 0.2808(14) -0.0508(8) 0.097(5) Uiso 0.521(8) 1 d PD A 2
H15B H 0.0866 0.2801 -0.0972 0.117 Uiso 0.521(8) 1 calc PR A 2
C16B C 0.0785(9) 0.2135(15) 0.0005(7) 0.103(5) Uiso 0.521(8) 1 d PD A 2
H16B H 0.0390 0.1585 -0.0098 0.124 Uiso 0.521(8) 1 calc PR A 2
C17B C 0.1080(7) 0.2295(10) 0.0709(5) 0.057(3) Uiso 0.521(8) 1 d PD A 2
C18B C 0.2673(8) 0.4442(11) 0.0268(7) 0.084(5) Uiso 0.521(8) 1 d PD A 2
H18D H 0.3168 0.4031 0.0339 0.126 Uiso 0.521(8) 1 calc PR A 2
H18E H 0.2600 0.4997 0.0656 0.126 Uiso 0.521(8) 1 calc PR A 2
H18F H 0.2687 0.4845 -0.0193 0.126 Uiso 0.521(8) 1 calc PR A 2
O7B O 0.0742(6) 0.1722(9) 0.1255(5) 0.050(3) Uiso 0.521(8) 1 d PD A 2
O8B O 0.1892(6) 0.3133(9) 0.1453(7) 0.055(5) Uiso 0.521(8) 1 d P A 2

loop_
_atom_site_aniso_label
_atom_site_aniso_U_11
_atom_site_aniso_U_22
_atom_site_aniso_U_33
_atom_site_aniso_U_23
_atom_site_aniso_U_13
_atom_site_aniso_U_12
Ru1 0.0484(3) 0.0369(2) 0.0404(2) 0.0050(2) -0.0010(2) -0.0032(2)
O1 0.081(3) 0.034(2) 0.059(2) 0.0060(18) 0.023(2) 0.004(2)
O2 0.053(2) 0.039(2) 0.060(2) 0.0092(19) -0.002(2) -0.0020(18)
O4 0.081(3) 0.042(2) 0.068(3) -0.0091(19) -0.027(2) 0.013(2)
O5 0.054(2) 0.036(2) 0.053(2) -0.0005(18) 0.005(2) -0.0022(17)
O6 0.063(3) 0.089(4) 0.074(3) 0.002(2) -0.020(2) 0.013(3)
C1 0.060(4) 0.030(3) 0.053(3) -0.001(2) 0.007(3) -0.006(3)
C2 0.079(5) 0.044(3) 0.061(4) -0.006(3) 0.022(3) -0.014(3)
O3 0.063(3) 0.062(3) 0.084(3) -0.008(2) 0.027(2) -0.007(2)
C3 0.064(5) 0.053(4) 0.104(5) -0.004(4) 0.016(4) 0.000(4)
C4 0.046(3) 0.043(3) 0.091(4) 0.000(3) 0.004(4) -0.001(3)
C5 0.048(3) 0.032(3) 0.057(3) -0.002(2) -0.004(3) -0.008(2)
C6 0.149(8) 0.054(4) 0.068(4) 0.009(3) 0.050(5) -0.008(5)
C7 0.062(4) 0.044(3) 0.046(3) 0.003(3) -0.008(3) 0.006(3)
C8 0.081(5) 0.065(5) 0.062(4) -0.005(3) -0.018(3) 0.007(4)
C9 0.063(5) 0.072(5) 0.081(5) 0.016(4) -0.003(4) 0.009(4)
C10 0.057(4) 0.046(3) 0.077(4) 0.007(3) 0.011(4) 0.005(3)
C11 0.053(4) 0.032(3) 0.051(3) 0.009(2) 0.002(3) -0.003(3)
C12 0.134(8) 0.094(6) 0.105(6) -0.050(5) -0.051(6) 0.013(6)
O7 0.045(7) 0.089(12) 0.064(10) 0.044(7) 0.014(4) 0.003(5)
O8 0.051(6) 0.045(7) 0.052(5) 0.002(4) -0.006(4) -0.001(5)

loop_
_atom_type_symbol
_atom_type_description
_atom_type_scat_dispersion_real
_atom_type_scat_dispersion_imag
_atom_type_scat_source
C C 0.0033 0.0016 'International Tables Vol C Tables 4.2.6.8 and 6.1.1.4'
H H 0.0000 0.0000 'International Tables Vol C Tables 4.2.6.8 and 6.1.1.4'
O O 0.0106 0.0060 'International Tables Vol C Tables 4.2.6.8 and 6.1.1.4'
Ru Ru -1.2594 0.8363 'International Tables Vol C Tables 4.2.6.8 and 6.1.1.4'

loop_
_geom_angle_atom_site_label_1
_geom_angle_atom_site_label_2
_geom_angle_atom_site_label_3
_geom_angle
_geom_angle_site_symmetry_1
_geom_angle_site_symmetry_3
_geom_angle_publ_flag
O8B Ru1 O4 89.3(4) . . ?
O8B Ru1 O1 173.0(3) . . ?
O4 Ru1 O1 93.51(18) . . ?
O8B Ru1 O2 90.6(3) . . ?
O4 Ru1 O2 94.77(16) . . ?
O1 Ru1 O2 82.76(14) . . ?
O8B Ru1 O5 92.2(3) . . ?
O4 Ru1 O5 82.65(15) . . ?
O1 Ru1 O5 94.51(14) . . ?
O2 Ru1 O5 176.14(14) . . ?
O8B Ru1 O7B 79.3(4) . . ?
O4 Ru1 O7B 168.6(3) . . ?
O1 Ru1 O7B 97.7(3) . . ?
O2 Ru1 O7B 85.0(3) . . ?
O5 Ru1 O7B 98.1(3) . . ?
O8B Ru1 O8 87.3(4) . . ?
O4 Ru1 O8 171.29(19) . . ?
O1 Ru1 O8 90.8(2) . . ?
O2 Ru1 O8 93.28(18) . . ?
O5 Ru1 O8 89.47(18) . . ?
O7B Ru1 O8 11.6(4) . . ?
O8B Ru1 O7 5.2(4) . . ?
O4 Ru1 O7 92.67(19) . . ?
O1 Ru1 O7 173.33(19) . . ?
O2 Ru1 O7 94.22(18) . . ?
O5 Ru1 O7 88.78(18) . . ?
O7B Ru1 O7 76.0(3) . . ?
O8 Ru1 O7 83.41(19) . . ?
C1 O1 Ru1 110.2(3) . . ?
C5 O2 Ru1 110.4(3) . . ?
C7 O4 Ru1 109.8(3) . . ?
C11 O5 Ru1 110.7(3) . . ?
C9 O6 C8 118.8(5) . . ?
O1 C1 C2 123.2(5) . . ?
O1 C1 C5 117.9(4) . . ?
C2 C1 C5 118.9(5) . . ?
C1 C2 O3 120.2(5) . . ?
C1 C2 C6 125.4(6) . . ?
O3 C2 C6 114.3(5) . . ?
C3 O3 C2 120.4(5) . . ?
C4 C3 O3 122.3(6) . . ?
C4 C3 H3 118.8 . . ?
O3 C3 H3 118.8 . . ?
C3 C4 C5 119.8(6) . . ?
C3 C4 H4 120.1 . . ?
C5 C4 H4 120.1 . . ?
O2 C5 C4 123.0(5) . . ?
O2 C5 C1 118.6(5) . . ?
C4 C5 C1 118.3(4) . . ?
C2 C6 H6A 109.5 . . ?
C2 C6 H6B 109.5 . . ?
H6A C6 H6B 109.5 . . ?
C2 C6 H6C 109.5 . . ?
H6A C6 H6C 109.5 . . ?
H6B C6 H6C 109.5 . . ?
O4 C7 C8 122.2(6) . . ?
O4 C7 C11 119.0(5) . . ?
C8 C7 C11 118.8(6) . . ?
O6 C8 C7 121.7(6) . . ?
O6 C8 C12 113.1(6) . . ?
C7 C8 C12 125.1(6) . . ?
C10 C9 O6 123.6(6) . . ?
C10 C9 H9 118.2 . . ?
O6 C9 H9 118.2 . . ?
C9 C10 C11 119.5(6) . . ?
C9 C10 H10 120.3 . . ?
C11 C10 H10 120.3 . . ?
O5 C11 C10 124.7(5) . . ?
O5 C11 C7 117.7(5) . . ?
C10 C11 C7 117.5(5) . . ?
C8 C12 H12A 109.5 . . ?
C8 C12 H12B 109.5 . . ?
H12A C12 H12B 109.5 . . ?
C8 C12 H12C 109.5 . . ?
H12A C12 H12C 109.5 . . ?
H12B C12 H12C 109.5 . . ?
C17A O7 Ru1 106.4(5) . . ?
C13A O8 Ru1 108.40(17) . . ?
O8 C13A C14A 120.10(6) . . ?
O8 C13A C17A 120.8(3) . . ?
C14A C13A C17A 118.7(3) . . ?
O9A C14A C13A 120.0 . . ?
O9A C14A C18A 112.2(9) . . ?
C13A C14A C18A 127.5(9) . . ?
C14A O9A C15A 120.0 . . ?
C16A C15A O9A 121.6(6) . . ?
C16A C15A H15A 119.2 . . ?
O9A C15A H15A 119.2 . . ?
C15A C16A C17A 119.8(10) . . ?
C15A C16A H16A 120.1 . . ?
C17A C16A H16A 120.1 . . ?
O7 C17A C16A 120.1(9) . . ?
O7 C17A C13A 119.9(7) . . ?
C16A C17A C13A 119.9(7) . . ?
O8B C13B C14B 127.2(12) . . ?
O8B C13B C17B 115.5(11) . . ?
C14B C13B C17B 117.4(10) . . ?
O9B C14B C13B 118.9(11) . . ?
O9B C14B C18B 112.6(10) . . ?
C13B C14B C18B 128.5(11) . . ?
C14B O9B C15B 122.5(11) . . ?
C16B C15B O9B 122.7(13) . . ?
C16B C15B H15B 118.7 . . ?
O9B C15B H15B 118.7 . . ?
C15B C16B C17B 116.2(13) . . ?
C15B C16B H16B 121.9 . . ?
C17B C16B H16B 121.9 . . ?
O7B C17B C16B 118.9(10) . . ?
O7B C17B C13B 119.3(9) . . ?
C16B C17B C13B 121.9(10) . . ?
C14B C18B H18D 109.5 . . ?
C14B C18B H18E 109.5 . . ?
H18D C18B H18E 109.5 . . ?
C14B C18B H18F 109.5 . . ?
H18D C18B H18F 109.5 . . ?
H18E C18B H18F 109.5 . . ?
C17B O7B Ru1 106.8(7) . . ?
C13B O8B Ru1 119.1(9) . . ?

loop_
_geom_bond_atom_site_label_1
_geom_bond_atom_site_label_2
_geom_bond_distance
_geom_bond_site_symmetry_2
_geom_bond_publ_flag
Ru1 O8B 1.984(11) . ?
Ru1 O4 1.991(4) . ?
Ru1 O1 1.993(3) . ?
Ru1 O2 2.050(4) . ?
Ru1 O5 2.055(3) . ?
Ru1 O7B 2.066(10) . ?
Ru1 O8 2.070(5) . ?
Ru1 O7 2.081(6) . ?
O1 C1 1.348(5) . ?
O2 C5 1.283(4) . ?
O4 C7 1.336(7) . ?
O5 C11 1.275(6) . ?
O6 C9 1.345(8) . ?
O6 C8 1.345(8) . ?
C1 C2 1.366(7) . ?
C1 C5 1.427(7) . ?
C2 O3 1.367(7) . ?
C2 C6 1.472(7) . ?
O3 C3 1.355(7) . ?
C3 C4 1.321(8) . ?
C3 H3 0.9500 . ?
C4 C5 1.406(7) . ?
C4 H4 0.9500 . ?
C6 H6A 0.9800 . ?
C6 H6B 0.9800 . ?
C6 H6C 0.9800 . ?
C7 C8 1.374(8) . ?
C7 C11 1.430(7) . ?
C8 C12 1.478(8) . ?
C9 C10 1.342(9) . ?
C9 H9 0.9500 . ?
C10 C11 1.394(8) . ?
C10 H10 0.9500 . ?
C12 H12A 0.9800 . ?
C12 H12B 0.9800 . ?
C12 H12C 0.9800 . ?
O7 C17A 1.353(6) . ?
O8 C13A 1.2872(10) . ?
C13A C14A 1.3899 . ?
C13A C17A 1.426(10) . ?
C14A O9A 1.3896(10) . ?
C14A C18A 1.430(14) . ?
O9A C15A 1.3900 . ?
C15A C16A 1.350(12) . ?
C15A H15A 0.9500 . ?
C16A C17A 1.397(13) . ?
C16A H16A 0.9500 . ?
C18A H18A 0.9800 . ?
C18A H18B 0.9800 . ?
C18A H18C 0.9800 . ?
C13B O8B 1.159(15) . ?
C13B C14B 1.409(12) . ?
C13B C17B 1.425(13) . ?
C14B O9B 1.348(12) . ?
C14B C18B 1.418(13) . ?
O9B C15B 1.364(13) . ?
C15B C16B 1.347(14) . ?
C15B H15B 0.9500 . ?
C16B C17B 1.417(13) . ?
C16B H16B 0.9500 . ?
C17B O7B 1.348(6) . ?
C18B H18D 0.9800 . ?
C18B H18E 0.9800 . ?
C18B H18F 0.9800 . ?

loop_
_geom_torsion_atom_site_label_1
_geom_torsion_atom_site_label_2
_geom_torsion_atom_site_label_3
_geom_torsion_atom_site_label_4
_geom_torsion
_geom_torsion_site_symmetry_1
_geom_torsion_site_symmetry_2
_geom_torsion_site_symmetry_3
_geom_torsion_site_symmetry_4
_geom_torsion_publ_flag
O8B Ru1 O1 C1 -21(3) . . . . ?
O4 Ru1 O1 C1 92.4(3) . . . . ?
O2 Ru1 O1 C1 -2.0(3) . . . . ?
O5 Ru1 O1 C1 175.3(3) . . . . ?
O7B Ru1 O1 C1 -85.9(5) . . . . ?
O8 Ru1 O1 C1 -95.2(4) . . . . ?
O7 Ru1 O1 C1 -65.3(16) . . . . ?
O8B Ru1 O2 C5 178.3(5) . . . . ?
O4 Ru1 O2 C5 -92.4(4) . . . . ?
O1 Ru1 O2 C5 0.6(3) . . . . ?
O5 Ru1 O2 C5 -44(2) . . . . ?
O7B Ru1 O2 C5 99.0(4) . . . . ?
O8 Ru1 O2 C5 91.0(4) . . . . ?
O7 Ru1 O2 C5 174.6(4) . . . . ?
O8B Ru1 O4 C7 -90.5(5) . . . . ?
O1 Ru1 O4 C7 95.9(4) . . . . ?
O2 Ru1 O4 C7 178.9(4) . . . . ?
O5 Ru1 O4 C7 1.8(3) . . . . ?
O7B Ru1 O4 C7 -92.7(17) . . . . ?
O8 Ru1 O4 C7 -23.7(17) . . . . ?
O7 Ru1 O4 C7 -86.6(4) . . . . ?
O8B Ru1 O5 C11 88.2(5) . . . . ?
O4 Ru1 O5 C11 -0.8(3) . . . . ?
O1 Ru1 O5 C11 -93.8(3) . . . . ?
O2 Ru1 O5 C11 -49(2) . . . . ?
O7B Ru1 O5 C11 167.7(4) . . . . ?
O8 Ru1 O5 C11 175.4(4) . . . . ?
O7 Ru1 O5 C11 92.0(3) . . . . ?
Ru1 O1 C1 C2 -178.1(5) . . . . ?
Ru1 O1 C1 C5 3.1(6) . . . . ?
O1 C1 C2 O3 -177.4(5) . . . . ?
C5 C1 C2 O3 1.3(9) . . . . ?
O1 C1 C2 C6 0.9(10) . . . . ?
C5 C1 C2 C6 179.6(6) . . . . ?
C1 C2 O3 C3 -0.8(9) . . . . ?
C6 C2 O3 C3 -179.3(6) . . . . ?
C2 O3 C3 C4 0.2(10) . . . . ?
O3 C3 C4 C5 -0.1(10) . . . . ?
Ru1 O2 C5 C4 -179.5(4) . . . . ?
Ru1 O2 C5 C1 1.0(6) . . . . ?
C3 C4 C5 O2 -178.9(6) . . . . ?
C3 C4 C5 C1 0.6(9) . . . . ?
O1 C1 C5 O2 -2.8(8) . . . . ?
C2 C1 C5 O2 178.3(5) . . . . ?
O1 C1 C5 C4 177.6(5) . . . . ?
C2 C1 C5 C4 -1.3(8) . . . . ?
Ru1 O4 C7 C8 175.8(5) . . . . ?
Ru1 O4 C7 C11 -2.6(6) . . . . ?
C9 O6 C8 C7 1.1(9) . . . . ?
C9 O6 C8 C12 -177.9(6) . . . . ?
O4 C7 C8 O6 179.7(5) . . . . ?
C11 C7 C8 O6 -1.9(9) . . . . ?
O4 C7 C8 C12 -1.3(11) . . . . ?
C11 C7 C8 C12 177.1(6) . . . . ?
C8 O6 C9 C10 -0.8(10) . . . . ?
O6 C9 C10 C11 1.3(10) . . . . ?
Ru1 O5 C11 C10 -178.9(4) . . . . ?
Ru1 O5 C11 C7 -0.3(6) . . . . ?
C9 C10 C11 O5 176.6(5) . . . . ?
C9 C10 C11 C7 -2.0(8) . . . . ?
O4 C7 C11 O5 2.0(8) . . . . ?
C8 C7 C11 O5 -176.4(5) . . . . ?
O4 C7 C11 C10 -179.3(5) . . . . ?
C8 C7 C11 C10 2.3(8) . . . . ?
O8B Ru1 O7 C17A -131(4) . . . . ?
O4 Ru1 O7 C17A 179.6(6) . . . . ?
O1 Ru1 O7 C17A -22.6(17) . . . . ?
O2 Ru1 O7 C17A -85.4(6) . . . . ?
O5 Ru1 O7 C17A 97.1(6) . . . . ?
O7B Ru1 O7 C17A -1.6(6) . . . . ?
O8 Ru1 O7 C17A 7.5(6) . . . . ?
O8B Ru1 O8 C13A -5.7(3) . . . . ?
O4 Ru1 O8 C13A -72.7(16) . . . . ?
O1 Ru1 O8 C13A 167.49(16) . . . . ?
O2 Ru1 O8 C13A 84.70(15) . . . . ?
O5 Ru1 O8 C13A -98.01(15) . . . . ?
O7B Ru1 O8 C13A 40.4(18) . . . . ?
O7 Ru1 O8 C13A -9.18(18) . . . . ?
Ru1 O8 C13A C14A -177.29(15) . . . . ?
Ru1 O8 C13A C17A 9.4(6) . . . . ?
O8 C13A C14A O9A -173.6 . . . . ?
C17A C13A C14A O9A -0.2(6) . . . . ?
O8 C13A C14A C18A 13.7(11) . . . . ?
C17A C13A C14A C18A -172.8(13) . . . . ?
C13A C14A O9A C15A 0.0 . . . . ?
C18A C14A O9A C15A 173.7(9) . . . . ?
C14A O9A C15A C16A -0.9(8) . . . . ?
O9A C15A C16A C17A 2.0(16) . . . . ?
Ru1 O7 C17A C16A 177.3(10) . . . . ?
Ru1 O7 C17A C13A -5.0(11) . . . . ?
C15A C16A C17A O7 175.6(11) . . . . ?
C15A C16A C17A C13A -2.1(18) . . . . ?
O8 C13A C17A O7 -3.2(12) . . . . ?
C14A C13A C17A O7 -176.5(6) . . . . ?
O8 C13A C17A C16A 174.6(9) . . . . ?
C14A C13A C17A C16A 1.2(13) . . . . ?
O8B C13B C14B O9B -177.3(16) . . . . ?
C17B C13B C14B O9B 3(2) . . . . ?
O8B C13B C14B C18B 1(3) . . . . ?
C17B C13B C14B C18B -178.9(13) . . . . ?
C13B C14B O9B C15B 1(2) . . . . ?
C18B C14B O9B C15B -177.6(13) . . . . ?
C14B O9B C15B C16B -7(2) . . . . ?
O9B C15B C16B C17B 8(2) . . . . ?
C15B C16B C17B O7B 174.0(13) . . . . ?
C15B C16B C17B C13B -4(2) . . . . ?
O8B C13B C17B O7B 1(2) . . . . ?
C14B C13B C17B O7B -179.3(12) . . . . ?
O8B C13B C17B C16B 179.0(15) . . . . ?
C14B C13B C17B C16B -1(2) . . . . ?
C16B C17B O7B Ru1 -178.2(10) . . . . ?
C13B C17B O7B Ru1 0.1(14) . . . . ?
O8B Ru1 O7B C17B -0.5(8) . . . . ?
O4 Ru1 O7B C17B 2(2) . . . . ?
O1 Ru1 O7B C17B 173.1(7) . . . . ?
O2 Ru1 O7B C17B 91.1(8) . . . . ?
O5 Ru1 O7B C17B -91.2(8) . . . . ?
O8 Ru1 O7B C17B -133(2) . . . . ?
O7 Ru1 O7B C17B -4.5(7) . . . . ?
C14B C13B O8B Ru1 178.9(12) . . . . ?
C17B C13B O8B Ru1 -1(2) . . . . ?
O4 Ru1 O8B C13B -178.6(13) . . . . ?
O1 Ru1 O8B C13B -65(4) . . . . ?
O2 Ru1 O8B C13B -83.8(13) . . . . ?
O5 Ru1 O8B C13B 98.8(13) . . . . ?
O7B Ru1 O8B C13B 1.0(13) . . . . ?
O8 Ru1 O8B C13B 9.4(13) . . . . ?
O7 Ru1 O8B C13B 51(4) . . . . ?
